data_1541197
loop_
_publ_author_name
'Maksimova, S.I.'
'Loshchenov, V.B.'
'Palkina, K.K.'

_publ_section_title
;
 Structure and luminescence properties of alpha' Cs Nd (P O3)4
;
_journal_name_full 'Izvestiya Akademii Nauk SSSR, Neorganicheskie Materialy'
_journal_page_first 116
_journal_page_last 120
_journal_volume 17
_journal_year 1981
_chemical_formula_sum 'Cs Nd O12 P4'
_chemical_name_systematic 'Cs Nd (P O3)4'
_space_group_IT_number 14
_symmetry_space_group_name_Hall '-P 2yn'
_symmetry_space_group_name_H-M 'P 1 21/n 1'
_cell_angle_alpha 90
_cell_angle_beta 106.43
_cell_angle_gamma 90
_cell_formula_units_Z 4
_cell_length_a 10.448
_cell_length_b 9.039
_cell_length_c 11.233
_cell_volume 1017.520
_citation_journal_id_ASTM IVNMAW
_cod_data_source_file Maksimova_IVNMAW_1981_1776.cif
_cod_data_source_block Cs1Nd1O12P4
_cod_original_cell_volume 1017.52
_cod_original_sg_symbol_Hall '-P 2ybc (x-z,y,z)'
_cod_original_formula_sum 'Cs1 Nd1 O12 P4'
_cod_database_code 1541197

loop_
_symmetry_equiv_pos_as_xyz
x,y,z
-x+1/2,y+1/2,-z+1/2
-x,-y,-z
x-1/2,-y-1/2,z-1/2

loop_
_atom_site_label
_atom_site_type_symbol
_atom_site_fract_x
_atom_site_fract_y
_atom_site_fract_z
_atom_site_occupancy
_atom_site_U_iso_or_equiv
P1 P+5 0.74632 -0.02933 -0.28444 1 0.0
O8 O-2 0.68682 0.3403 -0.15307 1 0.0
P4 P+5 0.82654 -0.39624 0.02469 1 0.0
O6 O-2 0.6715 -0.0967 -0.20506 1 0.0
O3 O-2 0.7394 0.3208 0.25174 1 0.0
O11 O-2 0.4362 -0.2064 -0.405 1 0.0
O7 O-2 0.68613 -0.3421 -0.01355 1 0.0
O4 O-2 0.96257 0.0354 0.3328 1 0.0
O5 O-2 0.6025 0.0371 0.17735 1 0.0
O12 O-2 0.63869 0.0396 -0.40345 1 0.0
O2 O-2 0.14833 -0.0809 0.22289 1 0.0
Cs1 Cs+1 0.81716 0.06572 0.03993 1 0.0
O1 O-2 0.9799 0.2942 0.25366 1 0.0
Nd1 Nd+3 0.50129 -0.27389 -0.18119 1 0.0
P3 P+5 0.85647 0.40592 0.2406 1 0.0
O9 O-2 0.8343 0.4507 0.10309 1 0.0
O10 O-2 0.4391 -0.2538 0.01189 1 0.0
P2 P+5 0.04042 0.17548 0.36426 1 0.0
